data_7135272
loop_
_publ_author_name
'Liu, Chenrui'
'Peng, Lingya'
'Chen, Yumeng'
'An, Jingyi'
'Li, Zhaoxin'
'Huang, Wenshuang'
'Cui, Ganglong'
'Hu, Shaowei'

_publ_section_title
;
 Catalytic Dinitrogen Silylation by Tris(pyrazolyl)borate-Supported
 Titanium Complexes
;
_journal_name_full 'Chemical Communications'
_journal_paper_doi 10.1039/D5CC04879F
_journal_year 2025
_chemical_formula_moiety 'C62 H94 B2 N14 O4 Ti2'
_chemical_formula_sum 'C62 H94 B2 N14 O4 Ti2'
_chemical_formula_weight 1216.93
_space_group_crystal_system monoclinic
_space_group_IT_number 14
_space_group_name_Hall '-P 2yn'
_space_group_name_H-M_alt 'P 1 21/n 1'
_atom_sites_solution_hydrogens geom
_atom_sites_solution_primary dual
_audit_creation_date 2024-02-07
_audit_creation_method
;
Olex2 1.5
(compiled 2023.08.24 svn.re1ec1418 for OlexSys, GUI svn.r6817)
;
_audit_update_record
;
2024-02-07 deposited with the CCDC.	2025-11-30 downloaded from the CCDC.
;
_cell_angle_alpha 90
_cell_angle_beta 105.6860(10)
_cell_angle_gamma 90
_cell_formula_units_Z 4
_cell_length_a 22.5766(2)
_cell_length_b 14.95160(10)
_cell_length_c 23.4386(2)
_cell_measurement_reflns_used 32816
_cell_measurement_temperature 100.00(10)
_cell_measurement_theta_max 76.2070
_cell_measurement_theta_min 3.5400
_cell_volume 7617.19(11)
_computing_cell_refinement 'CrysAlisPro 1.171.41.123a (Rigaku OD, 2022)'
_computing_data_collection 'CrysAlisPro 1.171.41.123a (Rigaku OD, 2022)'
_computing_data_reduction 'CrysAlisPro 1.171.41.123a (Rigaku OD, 2022)'
_computing_molecular_graphics 'Olex2 1.5 (Dolomanov et al., 2009)'
_computing_publication_material 'Olex2 1.5 (Dolomanov et al., 2009)'
_computing_structure_refinement 'SHELXL 2018/3 (Sheldrick, 2015)'
_computing_structure_solution 'SHELXT  (Sheldrick, 2015)'
_diffrn_ambient_environment N~2~
_diffrn_ambient_temperature 100.00(10)
_diffrn_detector 'Hybrid Pixel Array Detector'
_diffrn_detector_area_resol_mean 10.0000
_diffrn_detector_type HyPix
_diffrn_measured_fraction_theta_full 0.997
_diffrn_measured_fraction_theta_max 0.962
_diffrn_measurement_details
;
List of Runs (angles in degrees, time in seconds):

  # Type    Start    End  Width  t~exp~   \w     \q     \k     \f   Frames
#--------------------------------------------------------------------------
  1  \w     93.00 178.00   0.50    1.00    --  104.75  15.00  60.00  170
  2  \w     89.00 165.00   0.50    1.00    --  104.75 100.00 -56.00  152
  3  \w     92.00 153.00   0.50    1.00    --  104.75  45.00 -90.00  122
  4  \w     48.00  73.00   0.50    1.00    --  104.75 -61.00  30.00   50
  5  \w     47.00  72.00   0.50    1.00    --  104.75 -61.00-120.00   50
  6  \w     33.00  68.00   0.50    1.00    --  104.75 -77.00-150.00   70
  7  \w     32.00  57.00   0.50    1.00    --  104.75 -61.00-180.00   50
  8  \w     36.00  67.00   0.50    1.00    --  104.75 -61.00-150.00   62
  9  \w     78.00 104.00   0.50    1.00    --  104.75 -77.00-150.00   52
 10  \w     34.00  59.00   0.50    1.00    --  104.75 -61.00  90.00   50
 11  \w     58.00 103.00   0.50    1.00    --  104.75 -94.00  30.00   90
 12  \w     34.00  60.00   0.50    0.05    --   46.91-100.00-161.00   52
 13  \w    -20.00   7.00   0.50    0.05    --   46.91-100.00-161.00   54
 14  \w     58.00 110.00   0.50    1.00    --  104.75-100.00-161.00  104
 15  \w    -40.00 -14.00   0.50    0.05    --  -46.91  37.00 120.00   52
 16  \w     -4.00  22.00   0.50    0.05    --  -46.91  37.00 120.00   52
 17  \w    -23.00  15.00   0.50    0.05    --  -46.91  19.00  90.00   76
 18  \w    -24.00  29.00   0.50    0.05    --  -46.91  19.00-150.00  106
 19  \w    -81.00  24.00   0.50    0.05    --  -46.91 100.00 -56.00  210
 20  \w   -100.00 -30.00   0.50    1.00    -- -102.00 100.00 -56.00  140
 21  \w    -62.00 -37.00   0.50    1.00    -- -102.00  61.00 120.00   50
 22  \w    -59.00 -33.00   0.50    1.00    -- -102.00  61.00 150.00   52
 23  \w   -117.00 -78.00   0.50    0.05    --  -46.91-125.00 -30.00   78
 24  \w   -135.00-109.00   0.50    1.00    -- -102.00-100.00-161.00   52
 25  \w   -172.00 -86.00   0.50    1.00    -- -102.00 -94.00-180.00  172
;
_diffrn_measurement_device 'four-circle diffractometer'
_diffrn_measurement_device_type 'XtaLAB Synergy R, DW system, HyPix'
_diffrn_measurement_method '\w scans'
_diffrn_orient_matrix_type 'CrysAlisPro convention (1999,Acta A55,543-557)'
_diffrn_orient_matrix_UB_11 -0.0328078000
_diffrn_orient_matrix_UB_12 -0.0315641000
_diffrn_orient_matrix_UB_13 -0.0632271000
_diffrn_orient_matrix_UB_21 0.0298954000
_diffrn_orient_matrix_UB_22 -0.0928759000
_diffrn_orient_matrix_UB_23 0.0141422000
_diffrn_orient_matrix_UB_31 -0.0552639000
_diffrn_orient_matrix_UB_32 -0.0315241000
_diffrn_orient_matrix_UB_33 0.0215123000
_diffrn_radiation_monochromator mirror
_diffrn_radiation_probe x-ray
_diffrn_radiation_type 'Cu K\a'
_diffrn_radiation_wavelength 1.54184
_diffrn_reflns_av_R_equivalents 0.0398
_diffrn_reflns_av_unetI/netI 0.0367
_diffrn_reflns_Laue_measured_fraction_full 0.997
_diffrn_reflns_Laue_measured_fraction_max 0.962
_diffrn_reflns_limit_h_max 23
_diffrn_reflns_limit_h_min -28
_diffrn_reflns_limit_k_max 18
_diffrn_reflns_limit_k_min -18
_diffrn_reflns_limit_l_max 29
_diffrn_reflns_limit_l_min -29
_diffrn_reflns_number 54230
_diffrn_reflns_point_group_measured_fraction_full 0.997
_diffrn_reflns_point_group_measured_fraction_max 0.962
_diffrn_reflns_theta_full 67.684
_diffrn_reflns_theta_max 76.389
_diffrn_reflns_theta_min 3.182
_diffrn_source 'Rotating-anode X-ray tube'
_diffrn_source_type 'Rigaku (Cu) X-ray Source'
_exptl_absorpt_coefficient_mu 2.161
_exptl_absorpt_correction_T_max 1.00000
_exptl_absorpt_correction_T_min 0.85914
_exptl_absorpt_correction_type multi-scan
_exptl_absorpt_process_details
;
CrysAlisPro 1.171.41.123a (Rigaku Oxford Diffraction, 2022)
Empirical absorption correction using spherical harmonics,
implemented in SCALE3 ABSPACK scaling algorithm.
;
_exptl_crystal_colour 'metallic green'
_exptl_crystal_colour_lustre metallic
_exptl_crystal_colour_primary green
_exptl_crystal_density_diffrn 1.061
_exptl_crystal_description block
_exptl_crystal_F_000 2600
_exptl_crystal_size_max 0.07
_exptl_crystal_size_mid 0.06
_exptl_crystal_size_min 0.05
_refine_diff_density_max 1.722
_refine_diff_density_min -1.806
_refine_diff_density_rms 0.075
_refine_ls_extinction_method none
_refine_ls_goodness_of_fit_ref 1.077
_refine_ls_hydrogen_treatment constr
_refine_ls_matrix_type full
_refine_ls_number_parameters 777
_refine_ls_number_reflns 15364
_refine_ls_number_restraints 799
_refine_ls_restrained_S_all 1.269
_refine_ls_R_factor_all 0.0754
_refine_ls_R_factor_gt 0.0712
_refine_ls_shift/su_max 0.001
_refine_ls_shift/su_mean 0.000
_refine_ls_structure_factor_coef Fsqd
_refine_ls_weighting_details 'w=1/[\s^2^(Fo^2^)+(0.1023P)^2^+10.4664P] where P=(Fo^2^+2Fc^2^)/3'
_refine_ls_weighting_scheme calc
_refine_ls_wR_factor_gt 0.1957
_refine_ls_wR_factor_ref 0.2001
_reflns_Friedel_coverage 0.000
_reflns_number_gt 14051
_reflns_number_total 15364
_reflns_threshold_expression 'I > 2\s(I)'
_cod_data_source_file d5cc04879f2.cif
_cod_data_source_block exp_9147_auto
_cod_database_code 7135272
_shelx_shelxl_version_number 2018/3
_chemical_oxdiff_formula 'C H O N B Ti'
_shelx_space_group_comment
;
The symmetry employed for this shelxl refinement is uniquely defined
by the following loop, which should always be used as a source of
symmetry information in preference to the above space-group names.
They are only intended as comments.
;
_shelx_estimated_absorpt_t_max 0.900
_shelx_estimated_absorpt_t_min 0.863
_olex2_refinement_description
;
1. Fixed Uiso
 At 1.2 times of:
  All B(H) groups, All C(H) groups, All C(H,H) groups
 At 1.5 times of:
  All C(H,H,H) groups
2. Rigid bond restraints
 All non-hydrogen atoms
 with sigma for 1-2 distances of 0.001 and sigma for 1-3 distances of 0.002
3. Uiso/Uaniso restraints and constraints
All non-hydrogen atoms have similar U: within 2A with sigma of 0.001 and sigma
for terminal atoms of 0.002 within 2A
4.a Ternary CH refined with riding coordinates:
 C53(H53), C56(H56), C25(H25), C22(H22), B2(H2), B1(H1)
4.b Secondary CH2 refined with riding coordinates:
 C59(H59A,H59B), C62(H62A,H62B), C31(H31A,H31B), C60(H60A,H60B), C61(H61A,
 H61B), C28(H28A,H28B), C29(H29A,H29B), C30(H30A,H30B)
4.c Aromatic/amide H refined with riding coordinates:
 C3(H3), C39(H39), C49(H49), C8(H8), C13(H13), C34(H34), C50(H50), C44(H44),
 C51(H51), C20(H20), C18(H18), C19(H19)
4.d Idealised Me refined as rotating group:
 C46(H46A,H46B,H46C), C10(H10A,H10B,H10C), C41(H41A,H41B,H41C), C5(H5A,H5B,
 H5C), C15(H15A,H15B,H15C), C54(H54A,H54B,H54C), C36(H36A,H36B,H36C), C1(H1A,
 H1B,H1C), C24(H24A,H24B,H24C), C37(H37A,H37B,H37C), C55(H55A,H55B,H55C),
 C11(H11A,H11B,H11C), C57(H57A,H57B,H57C), C26(H26A,H26B,H26C), C6(H6A,H6B,H6C),
  C32(H32A,H32B,H32C), C58(H58A,H58B,H58C), C42(H42A,H42B,H42C), C27(H27A,H27B,
 H27C), C23(H23A,H23B,H23C)
;
_smtbx_masks_void_probe_radius 1.2
_smtbx_masks_void_truncation_radius 1.2
_olex2_submission_special_instructions 'No special instructions were received'
_oxdiff_exptl_absorpt_empirical_details
;
Empirical correction (ABSPACK) includes:
- Absorption correction using spherical harmonics
- Frame scaling
;
_oxdiff_exptl_absorpt_empirical_full_max 1.201
_oxdiff_exptl_absorpt_empirical_full_min 0.813

loop_
_space_group_symop_operation_xyz
'x, y, z'
'-x+1/2, y+1/2, -z+1/2'
'-x, -y, -z'
'x-1/2, -y-1/2, z-1/2'

loop_
_atom_site_label
_atom_site_type_symbol
_atom_site_fract_x
_atom_site_fract_y
_atom_site_fract_z
_atom_site_U_iso_or_equiv
_atom_site_adp_type
_atom_site_occupancy
_atom_site_site_symmetry_order
_atom_site_calc_flag
_atom_site_refinement_flags_posn
_atom_site_refinement_flags_adp
_atom_site_refinement_flags_occupancy
_atom_site_disorder_assembly
_atom_site_disorder_group
Ti2 Ti 0.83117(2) 0.47772(3) 0.55529(2) 0.02443(12) Uani 1 1 d . U . . .
Ti1 Ti 0.70246(2) 0.73943(3) 0.54417(2) 0.02695(13) Uani 1 1 d . U . . .
O3 O 0.83085(8) 0.44340(12) 0.63557(8) 0.0285(3) Uani 1 1 d . U . . .
O4 O 0.91826(8) 0.55011(13) 0.57693(9) 0.0315(3) Uani 1 1 d . U . . .
O1 O 0.73010(9) 0.82468(14) 0.49449(9) 0.0342(3) Uani 1 1 d . U . . .
O2 O 0.74935(9) 0.79844(14) 0.62927(9) 0.0359(3) Uani 1 1 d . U . . .
N4 N 0.62523(10) 0.84309(15) 0.54153(10) 0.0299(3) Uani 1 1 d . U . . .
N3 N 0.56677(10) 0.81255(16) 0.53678(11) 0.0305(3) Uani 1 1 d . U . . .
N1 N 0.75677(10) 0.64946(15) 0.54911(10) 0.0277(3) Uani 1 1 d . U . . .
N10 N 0.89286(11) 0.35243(16) 0.55462(11) 0.0339(3) Uani 1 1 d . U . . .
N2 N 0.78749(10) 0.57958(15) 0.55197(10) 0.0267(3) Uani 1 1 d . U . . .
N14 N 0.83884(11) 0.48447(18) 0.46166(11) 0.0349(3) Uani 1 1 d . U . . .
N7 N 0.57197(11) 0.68425(16) 0.46844(11) 0.0330(3) Uani 1 1 d . U . . .
N6 N 0.64859(11) 0.66440(15) 0.59783(11) 0.0318(3) Uani 1 1 d . U . . .
N12 N 0.75316(11) 0.39487(17) 0.50945(11) 0.0340(3) Uani 1 1 d . U . . .
N11 N 0.76199(11) 0.32251(17) 0.47669(11) 0.0357(3) Uani 1 1 d . U . . .
N9 N 0.87669(11) 0.29586(17) 0.50660(12) 0.0354(3) Uani 1 1 d . U . . .
N8 N 0.63353(10) 0.67444(16) 0.47308(11) 0.0324(3) Uani 1 1 d . U . . .
N5 N 0.58580(11) 0.65832(16) 0.57686(11) 0.0325(3) Uani 1 1 d . U . . .
N13 N 0.83004(11) 0.40784(18) 0.42807(11) 0.0370(3) Uani 1 1 d . U . . .
C4 C 0.62411(12) 0.93115(18) 0.55177(12) 0.0301(3) Uani 1 1 d . U . . .
C47 C 0.85230(13) 0.39282(19) 0.68362(12) 0.0325(3) Uani 1 1 d . U . . .
C9 C 0.66515(13) 0.60941(19) 0.64465(13) 0.0333(4) Uani 1 1 d . U . . .
C3 C 0.56522(12) 0.95701(19) 0.55428(12) 0.0305(4) Uani 1 1 d . U . . .
H3 H 0.552092 1.015484 0.561020 0.037 Uiso 1 1 calc R U . . .
C48 C 0.88703(14) 0.4329(2) 0.73694(13) 0.0348(4) Uani 1 1 d . U . . .
C53 C 0.89461(14) 0.5335(2) 0.74232(13) 0.0362(4) Uani 1 1 d . U . . .
H53 H 0.870030 0.560939 0.704373 0.043 Uiso 1 1 calc R U . . .
C2 C 0.53031(12) 0.88018(19) 0.54496(12) 0.0308(3) Uani 1 1 d . U . . .
C45 C 0.84536(14) 0.5521(2) 0.42592(13) 0.0383(4) Uani 1 1 d . U . . .
C35 C 0.94432(14) 0.3187(2) 0.59116(14) 0.0369(4) Uani 1 1 d . U . . .
C14 C 0.63737(13) 0.6391(2) 0.42170(13) 0.0342(4) Uani 1 1 d . U . . .
C38 C 0.71167(14) 0.2696(2) 0.46396(14) 0.0381(4) Uani 1 1 d . U . . .
C40 C 0.69616(13) 0.3868(2) 0.51596(13) 0.0356(4) Uani 1 1 d . U . . .
C52 C 0.84062(16) 0.2990(2) 0.68291(14) 0.0386(4) Uani 1 1 d . U . . .
C59 C 0.97061(13) 0.5339(2) 0.55261(14) 0.0344(4) Uani 1 1 d . U . . .
H59A H 0.956231 0.519322 0.509887 0.041 Uiso 1 1 calc R U . . .
H59B H 0.995954 0.483704 0.573529 0.041 Uiso 1 1 calc R U . . .
C62 C 0.92495(13) 0.63738(19) 0.60527(14) 0.0337(4) Uani 1 1 d . U . . .
H62A H 0.913590 0.634847 0.643178 0.040 Uiso 1 1 calc R U . . .
H62B H 0.898727 0.682297 0.579164 0.040 Uiso 1 1 calc R U . . .
C46 C 0.85567(15) 0.6465(2) 0.44616(14) 0.0399(5) Uani 1 1 d . U . . .
H46A H 0.899944 0.658711 0.459059 0.060 Uiso 1 1 calc R U . . .
H46B H 0.837722 0.656403 0.479327 0.060 Uiso 1 1 calc R U . . .
H46C H 0.836126 0.686683 0.413439 0.060 Uiso 1 1 calc R U . . .
C10 C 0.73054(14) 0.59534(19) 0.67904(13) 0.0355(5) Uani 1 1 d . U . . .
H10A H 0.745151 0.647785 0.703951 0.053 Uiso 1 1 calc R U . . .
H10B H 0.755980 0.586763 0.651583 0.053 Uiso 1 1 calc R U . . .
H10C H 0.733401 0.542247 0.704158 0.053 Uiso 1 1 calc R U . . .
C33 C 0.91767(14) 0.2279(2) 0.51362(15) 0.0388(4) Uani 1 1 d . U . . .
C41 C 0.67036(13) 0.4531(2) 0.55001(14) 0.0380(5) Uani 1 1 d . U . . .
H41A H 0.627022 0.439123 0.546055 0.057 Uiso 1 1 calc R U . . .
H41B H 0.673599 0.513246 0.534510 0.057 Uiso 1 1 calc R U . . .
H41C H 0.693435 0.450615 0.591899 0.057 Uiso 1 1 calc R U . . .
C16 C 0.74747(16) 0.8659(2) 0.45238(15) 0.0442(4) Uani 1 1 d . U . . .
C12 C 0.53830(13) 0.6567(2) 0.41437(14) 0.0360(4) Uani 1 1 d . U . . .
C39 C 0.66890(13) 0.3090(2) 0.48820(14) 0.0376(4) Uani 1 1 d . U . . .
H39 H 0.628857 0.287344 0.486362 0.045 Uiso 1 1 calc R U . . .
C5 C 0.67919(13) 0.98961(19) 0.55881(14) 0.0338(5) Uani 1 1 d . U . . .
H5A H 0.669173 1.038877 0.530234 0.051 Uiso 1 1 calc R U . . .
H5B H 0.713119 0.954446 0.551688 0.051 Uiso 1 1 calc R U . . .
H5C H 0.691444 1.013915 0.599134 0.051 Uiso 1 1 calc R U . . .
C49 C 0.91510(15) 0.3784(2) 0.78526(14) 0.0385(4) Uani 1 1 d . U . . .
H49 H 0.939639 0.405161 0.820541 0.046 Uiso 1 1 calc R U . . .
C7 C 0.56347(14) 0.60016(19) 0.61018(14) 0.0352(4) Uani 1 1 d . U . . .
C8 C 0.61277(14) 0.56849(19) 0.65423(14) 0.0351(4) Uani 1 1 d . U . . .
H8 H 0.611467 0.527400 0.684783 0.042 Uiso 1 1 calc R U . . .
C13 C 0.57871(13) 0.6268(2) 0.38378(14) 0.0359(4) Uani 1 1 d . U . . .
H13 H 0.568635 0.602821 0.344818 0.043 Uiso 1 1 calc R U . . .
C34 C 0.96123(15) 0.2402(2) 0.56660(15) 0.0391(4) Uani 1 1 d . U . . .
H34 H 0.995797 0.203258 0.583272 0.047 Uiso 1 1 calc R U . . .
C15 C 0.69814(13) 0.6211(2) 0.40970(14) 0.0370(5) Uani 1 1 d . U . . .
H15A H 0.722349 0.676329 0.414863 0.056 Uiso 1 1 calc R U . . .
H15B H 0.691394 0.599425 0.368971 0.056 Uiso 1 1 calc R U . . .
H15C H 0.720455 0.575609 0.437405 0.056 Uiso 1 1 calc R U . . .
C54 C 0.87003(16) 0.5698(2) 0.79259(14) 0.0414(6) Uani 1 1 d . U . . .
H54A H 0.826518 0.553834 0.785257 0.062 Uiso 1 1 calc R U . . .
H54B H 0.874342 0.635048 0.794392 0.062 Uiso 1 1 calc R U . . .
H54C H 0.893503 0.543777 0.830305 0.062 Uiso 1 1 calc R U . . .
C50 C 0.90791(16) 0.2869(2) 0.78275(14) 0.0417(4) Uani 1 1 d . U . . .
H50 H 0.928854 0.250532 0.815189 0.050 Uiso 1 1 calc R U . . .
C31 C 0.81501(15) 0.7854(2) 0.65627(14) 0.0407(4) Uani 1 1 d . U . . .
H31A H 0.839351 0.814593 0.632151 0.049 Uiso 1 1 calc R U . . .
H31B H 0.825120 0.720844 0.659392 0.049 Uiso 1 1 calc R U . . .
C60 C 1.00745(13) 0.6201(2) 0.56203(15) 0.0377(4) Uani 1 1 d . U . . .
H60A H 1.052032 0.608008 0.569790 0.045 Uiso 1 1 calc R U . . .
H60B H 0.994192 0.660119 0.527247 0.045 Uiso 1 1 calc R U . . .
C61 C 0.99267(13) 0.6602(2) 0.61582(15) 0.0372(4) Uani 1 1 d . U . . .
H61A H 0.999339 0.725661 0.617678 0.045 Uiso 1 1 calc R U . . .
H61B H 1.017844 0.632615 0.652883 0.045 Uiso 1 1 calc R U . . .
C36 C 0.97622(15) 0.3601(2) 0.64865(15) 0.0421(6) Uani 1 1 d . U . . .
H36A H 0.961039 0.421218 0.650156 0.063 Uiso 1 1 calc R U . . .
H36B H 1.020595 0.361581 0.652849 0.063 Uiso 1 1 calc R U . . .
H36C H 0.968156 0.324873 0.681011 0.063 Uiso 1 1 calc R U . . .
C1 C 0.46446(13) 0.8660(2) 0.54468(14) 0.0356(5) Uani 1 1 d . U . . .
H1A H 0.462391 0.821865 0.574993 0.053 Uiso 1 1 calc R U . . .
H1B H 0.441118 0.844153 0.505653 0.053 Uiso 1 1 calc R U . . .
H1C H 0.446832 0.922720 0.553205 0.053 Uiso 1 1 calc R U . . .
C56 C 0.79497(17) 0.2556(2) 0.63070(15) 0.0425(4) Uani 1 1 d . U . . .
H56 H 0.788618 0.297705 0.596423 0.051 Uiso 1 1 calc R U . . .
C25 C 0.85561(17) 0.8762(2) 0.51983(17) 0.0481(5) Uani 1 1 d . U . . .
H25 H 0.843241 0.820117 0.536848 0.058 Uiso 1 1 calc R U . . .
C28 C 0.72214(15) 0.8361(2) 0.67360(14) 0.0391(4) Uani 1 1 d . U . . .
H28A H 0.707737 0.788268 0.695825 0.047 Uiso 1 1 calc R U . . .
H28B H 0.687048 0.875609 0.654987 0.047 Uiso 1 1 calc R U . . .
C43 C 0.83099(15) 0.4283(2) 0.37183(14) 0.0420(4) Uani 1 1 d . U . . .
C44 C 0.84126(15) 0.5186(2) 0.36934(14) 0.0420(4) Uani 1 1 d . U . . .
H44 H 0.844845 0.551733 0.335826 0.050 Uiso 1 1 calc R U . . .
C24 C 0.61154(18) 0.8228(3) 0.32282(16) 0.0502(7) Uani 1 1 d . U . . .
H24A H 0.610302 0.870873 0.294072 0.075 Uiso 1 1 calc R U . . .
H24B H 0.569830 0.800033 0.318333 0.075 Uiso 1 1 calc R U . . .
H24C H 0.637877 0.774286 0.315804 0.075 Uiso 1 1 calc R U . . .
C37 C 0.70814(16) 0.1841(2) 0.43022(16) 0.0460(6) Uani 1 1 d . U . . .
H37A H 0.711042 0.196868 0.390062 0.069 Uiso 1 1 calc R U . . .
H37B H 0.668901 0.154366 0.428074 0.069 Uiso 1 1 calc R U . . .
H37C H 0.742155 0.144898 0.450418 0.069 Uiso 1 1 calc R U . . .
C55 C 0.96166(15) 0.5611(2) 0.75187(15) 0.0439(6) Uani 1 1 d . U . . .
H55A H 0.986726 0.534581 0.788752 0.066 Uiso 1 1 calc R U . . .
H55B H 0.964917 0.626434 0.754444 0.066 Uiso 1 1 calc R U . . .
H55C H 0.976403 0.540053 0.718551 0.066 Uiso 1 1 calc R U . . .
C21 C 0.80948(17) 0.8934(3) 0.46146(16) 0.0495(4) Uani 1 1 d . U . . .
C11 C 0.46971(14) 0.6606(2) 0.39504(16) 0.0447(6) Uani 1 1 d . U . . .
H11A H 0.455204 0.645396 0.352886 0.067 Uiso 1 1 calc R U . . .
H11B H 0.456075 0.721138 0.401349 0.067 Uiso 1 1 calc R U . . .
H11C H 0.452821 0.617875 0.418211 0.067 Uiso 1 1 calc R U . . .
C51 C 0.86986(17) 0.2487(2) 0.73246(14) 0.0419(4) Uani 1 1 d . U . . .
H51 H 0.863406 0.185828 0.731660 0.050 Uiso 1 1 calc R U . . .
C57 C 0.73278(18) 0.2440(2) 0.64419(16) 0.0480(6) Uani 1 1 d . U . . .
H57A H 0.737093 0.201616 0.676978 0.072 Uiso 1 1 calc R U . . .
H57B H 0.702603 0.220964 0.608950 0.072 Uiso 1 1 calc R U . . .
H57C H 0.718815 0.301845 0.655288 0.072 Uiso 1 1 calc R U . . .
C22 C 0.63749(19) 0.8593(3) 0.38572(16) 0.0525(5) Uani 1 1 d . U . . .
H22 H 0.635269 0.809944 0.413872 0.063 Uiso 1 1 calc R U . . .
C26 C 0.85498(17) 0.9522(3) 0.56294(17) 0.0503(6) Uani 1 1 d . U . . .
H26A H 0.867152 1.008009 0.547310 0.075 Uiso 1 1 calc R U . . .
H26B H 0.883924 0.938783 0.601375 0.075 Uiso 1 1 calc R U . . .
H26C H 0.813455 0.958730 0.567880 0.075 Uiso 1 1 calc R U . . .
C6 C 0.49649(15) 0.5795(2) 0.59804(17) 0.0443(6) Uani 1 1 d . U . . .
H6A H 0.473490 0.635105 0.597905 0.066 Uiso 1 1 calc R U . . .
H6B H 0.489909 0.539552 0.628914 0.066 Uiso 1 1 calc R U . . .
H6C H 0.482126 0.550229 0.559335 0.066 Uiso 1 1 calc R U . . .
C32 C 0.91251(16) 0.1558(2) 0.46814(18) 0.0474(6) Uani 1 1 d . U . . .
H32A H 0.872889 0.125162 0.461958 0.071 Uiso 1 1 calc R U . . .
H32B H 0.946000 0.112611 0.482002 0.071 Uiso 1 1 calc R U . . .
H32C H 0.915281 0.182328 0.430730 0.071 Uiso 1 1 calc R U . . .
B2 B 0.82042(15) 0.3167(2) 0.45471(16) 0.0363(3) Uani 1 1 d . U . . .
H2 H 0.815249 0.269082 0.423815 0.044 Uiso 1 1 calc R U . . .
C58 C 0.81644(19) 0.1669(2) 0.61138(17) 0.0500(6) Uani 1 1 d . U . . .
H58A H 0.856866 0.174745 0.604087 0.075 Uiso 1 1 calc R U . . .
H58B H 0.786838 0.146467 0.574936 0.075 Uiso 1 1 calc R U . . .
H58C H 0.819432 0.122257 0.642667 0.075 Uiso 1 1 calc R U . . .
C29 C 0.77405(16) 0.8886(2) 0.71372(15) 0.0455(5) Uani 1 1 d . U . . .
H29A H 0.767265 0.897856 0.753295 0.055 Uiso 1 1 calc R U . . .
H29B H 0.779420 0.947363 0.696277 0.055 Uiso 1 1 calc R U . . .
C17 C 0.70339(19) 0.8862(3) 0.39788(17) 0.0555(4) Uani 1 1 d . U . . .
C30 C 0.82902(16) 0.8272(2) 0.71703(15) 0.0468(5) Uani 1 1 d . U . . .
H30A H 0.867820 0.861844 0.725669 0.056 Uiso 1 1 calc R U . . .
H30B H 0.832461 0.781028 0.748010 0.056 Uiso 1 1 calc R U . . .
B1 B 0.55094(15) 0.7136(2) 0.52323(15) 0.0323(3) Uani 1 1 d . U . . .
H1 H 0.505625 0.704177 0.515712 0.039 Uiso 1 1 calc R U . . .
C42 C 0.82245(19) 0.3599(3) 0.32400(16) 0.0547(7) Uani 1 1 d . U . . .
H42A H 0.826361 0.388370 0.287538 0.082 Uiso 1 1 calc R U . . .
H42B H 0.781500 0.333013 0.316893 0.082 Uiso 1 1 calc R U . . .
H42C H 0.853863 0.313274 0.336132 0.082 Uiso 1 1 calc R U . . .
C27 C 0.92084(19) 0.8635(3) 0.5148(2) 0.0636(7) Uani 1 1 d . U . . .
H27A H 0.920580 0.820615 0.483071 0.095 Uiso 1 1 calc R U . . .
H27B H 0.946987 0.840730 0.552378 0.095 Uiso 1 1 calc R U . . .
H27C H 0.936980 0.920978 0.505554 0.095 Uiso 1 1 calc R U . . .
C23 C 0.5971(2) 0.9357(3) 0.39699(17) 0.0619(7) Uani 1 1 d . U . . .
H23A H 0.596566 0.984123 0.368688 0.093 Uiso 1 1 calc R U . . .
H23B H 0.613659 0.958147 0.437451 0.093 Uiso 1 1 calc R U . . .
H23C H 0.555070 0.913778 0.392049 0.093 Uiso 1 1 calc R U . . .
C20 C 0.8235(2) 0.9445(3) 0.41684(18) 0.0631(5) Uani 1 1 d . U . . .
H20 H 0.865290 0.959345 0.420331 0.076 Uiso 1 1 calc R U . . .
C18 C 0.7176(2) 0.9454(3) 0.35807(19) 0.0667(5) Uani 1 1 d . U . . .
H18 H 0.686096 0.965774 0.324953 0.080 Uiso 1 1 calc R U . . .
C19 C 0.7772(2) 0.9750(3) 0.3662(2) 0.0690(5) Uani 1 1 d . U . . .
H19 H 0.787227 1.014858 0.338676 0.083 Uiso 1 1 calc R U . . .

loop_
_atom_site_aniso_label
_atom_site_aniso_U_11
_atom_site_aniso_U_22
_atom_site_aniso_U_33
_atom_site_aniso_U_23
_atom_site_aniso_U_13
_atom_site_aniso_U_12
Ti2 0.0203(2) 0.0260(2) 0.0282(2) -0.00183(17) 0.00846(17) -0.00222(16)
Ti1 0.0225(2) 0.0283(2) 0.0311(2) 0.00106(17) 0.00890(17) 0.00089(16)
O3 0.0291(6) 0.0271(6) 0.0306(5) -0.0009(5) 0.0104(5) -0.0023(5)
O4 0.0236(6) 0.0303(7) 0.0433(8) -0.0039(6) 0.0137(6) -0.0045(5)
O1 0.0297(6) 0.0368(6) 0.0374(6) 0.0043(5) 0.0112(5) -0.0020(5)
O2 0.0349(7) 0.0358(8) 0.0359(6) -0.0040(6) 0.0079(6) 0.0000(6)
N4 0.0242(6) 0.0288(6) 0.0372(7) -0.0009(6) 0.0089(6) -0.0004(5)
N3 0.0251(6) 0.0296(6) 0.0380(7) -0.0017(5) 0.0105(5) -0.0006(5)
N1 0.0235(6) 0.0292(6) 0.0307(6) 0.0002(6) 0.0081(5) 0.0005(5)
N10 0.0312(7) 0.0308(7) 0.0448(7) -0.0026(6) 0.0186(6) 0.0003(5)
N2 0.0225(6) 0.0282(6) 0.0300(6) -0.0003(5) 0.0080(5) -0.0008(5)
N14 0.0317(7) 0.0434(7) 0.0338(6) -0.0037(6) 0.0157(6) -0.0045(6)
N7 0.0261(6) 0.0327(6) 0.0406(6) -0.0054(6) 0.0097(5) -0.0025(5)
N6 0.0314(6) 0.0279(7) 0.0399(7) -0.0013(6) 0.0163(6) -0.0017(6)
N12 0.0274(6) 0.0398(7) 0.0381(7) -0.0120(6) 0.0148(6) -0.0099(6)
N11 0.0303(6) 0.0404(7) 0.0400(7) -0.0125(6) 0.0158(5) -0.0098(5)
N9 0.0322(6) 0.0337(6) 0.0463(7) -0.0056(6) 0.0208(5) -0.0027(5)
N8 0.0258(6) 0.0327(7) 0.0390(7) -0.0044(6) 0.0093(5) -0.0014(6)
N5 0.0309(6) 0.0282(6) 0.0420(6) -0.0023(5) 0.0162(5) -0.0023(5)
N13 0.0337(7) 0.0452(7) 0.0364(6) -0.0068(5) 0.0171(6) -0.0058(6)
C4 0.0256(7) 0.0286(7) 0.0356(8) 0.0001(6) 0.0076(6) -0.0002(6)
C47 0.0377(7) 0.0301(6) 0.0324(6) 0.0010(5) 0.0140(6) -0.0012(6)
C9 0.0358(7) 0.0281(7) 0.0402(7) -0.0012(6) 0.0174(6) -0.0017(6)
C3 0.0268(7) 0.0292(7) 0.0354(8) -0.0006(7) 0.0082(7) 0.0012(6)
C48 0.0401(7) 0.0324(7) 0.0331(6) 0.0015(6) 0.0118(6) 0.0004(6)
C53 0.0396(9) 0.0330(8) 0.0341(8) 0.0009(7) 0.0066(7) -0.0011(7)
C2 0.0263(7) 0.0299(7) 0.0368(8) -0.0004(6) 0.0095(6) 0.0011(6)
C45 0.0350(8) 0.0476(8) 0.0355(7) -0.0003(6) 0.0148(7) -0.0044(7)
C35 0.0335(7) 0.0337(7) 0.0484(8) 0.0011(7) 0.0193(6) 0.0030(6)
C14 0.0286(7) 0.0338(8) 0.0398(7) -0.0057(7) 0.0087(6) -0.0013(6)
C38 0.0317(7) 0.0434(8) 0.0422(8) -0.0129(7) 0.0149(6) -0.0121(6)
C40 0.0275(7) 0.0422(8) 0.0403(8) -0.0108(7) 0.0148(6) -0.0100(6)
C52 0.0514(8) 0.0316(7) 0.0361(7) 0.0012(6) 0.0172(6) -0.0037(6)
C59 0.0249(7) 0.0350(8) 0.0464(9) -0.0035(7) 0.0149(7) -0.0045(7)
C62 0.0266(7) 0.0309(8) 0.0451(9) -0.0039(7) 0.0121(7) -0.0054(6)
C46 0.0364(12) 0.0445(10) 0.0393(12) 0.0051(9) 0.0111(10) -0.0013(11)
C10 0.0402(10) 0.0292(11) 0.0385(12) 0.0017(10) 0.0131(9) -0.0006(10)
C33 0.0361(7) 0.0336(7) 0.0532(8) -0.0036(7) 0.0233(7) -0.0011(6)
C41 0.0283(11) 0.0440(12) 0.0459(13) -0.0101(10) 0.0173(10) -0.0076(10)
C16 0.0493(7) 0.0432(7) 0.0419(7) 0.0035(6) 0.0153(6) -0.0096(6)
C12 0.0286(7) 0.0358(8) 0.0424(7) -0.0068(7) 0.0078(6) -0.0031(7)
C39 0.0295(7) 0.0438(8) 0.0421(8) -0.0115(7) 0.0143(7) -0.0118(7)
C5 0.0279(10) 0.0307(11) 0.0409(12) 0.0017(10) 0.0060(10) -0.0025(8)
C49 0.0470(9) 0.0349(8) 0.0347(7) 0.0030(7) 0.0126(7) 0.0024(7)
C7 0.0356(7) 0.0291(7) 0.0454(8) -0.0014(6) 0.0189(6) -0.0030(6)
C8 0.0381(7) 0.0289(8) 0.0432(8) -0.0006(7) 0.0192(7) -0.0029(7)
C13 0.0298(7) 0.0353(8) 0.0413(8) -0.0069(7) 0.0076(6) -0.0024(7)
C34 0.0360(8) 0.0338(8) 0.0531(8) 0.0005(7) 0.0215(7) 0.0026(7)
C15 0.0311(10) 0.0400(12) 0.0405(12) -0.0071(11) 0.0103(9) 0.0014(10)
C54 0.0495(13) 0.0364(12) 0.0346(12) -0.0036(10) 0.0050(10) 0.0035(11)
C50 0.0537(9) 0.0352(8) 0.0374(8) 0.0045(7) 0.0144(7) 0.0022(8)
C31 0.0375(8) 0.0408(9) 0.0403(8) -0.0031(7) 0.0045(7) 0.0007(7)
C60 0.0274(8) 0.0374(8) 0.0498(9) -0.0024(8) 0.0129(7) -0.0065(7)
C61 0.0281(8) 0.0350(8) 0.0490(9) -0.0033(7) 0.0110(7) -0.0068(7)
C36 0.0367(12) 0.0437(13) 0.0467(12) 0.0032(10) 0.0126(9) 0.0084(11)
C1 0.0276(9) 0.0345(12) 0.0461(13) 0.0002(11) 0.0124(10) 0.0017(9)
C56 0.0567(9) 0.0341(8) 0.0397(8) -0.0014(7) 0.0179(7) -0.0090(8)
C25 0.0468(9) 0.0443(9) 0.0559(9) 0.0027(8) 0.0188(8) -0.0104(8)
C28 0.0407(8) 0.0374(9) 0.0373(8) -0.0057(7) 0.0074(7) 0.0020(7)
C43 0.0404(8) 0.0525(8) 0.0368(7) -0.0056(6) 0.0168(7) -0.0064(7)
C44 0.0401(8) 0.0526(8) 0.0363(7) -0.0013(7) 0.0155(7) -0.0054(8)
C24 0.0556(15) 0.0477(14) 0.0429(12) 0.0008(11) 0.0059(11) 0.0002(12)
C37 0.0404(13) 0.0492(13) 0.0515(14) -0.0207(11) 0.0177(11) -0.0160(11)
C55 0.0402(11) 0.0416(13) 0.0433(13) 0.0027(11) 0.0001(10) -0.0062(10)
C21 0.0521(8) 0.0483(8) 0.0506(8) 0.0021(7) 0.0182(7) -0.0146(7)
C11 0.0294(9) 0.0493(14) 0.0519(14) -0.0106(12) 0.0050(10) -0.0037(11)
C51 0.0558(9) 0.0335(8) 0.0385(8) 0.0031(7) 0.0161(7) -0.0008(7)
C57 0.0583(13) 0.0430(14) 0.0456(14) -0.0038(12) 0.0191(11) -0.0123(11)
C22 0.0621(9) 0.0501(10) 0.0414(9) 0.0036(8) 0.0072(8) -0.0063(9)
C26 0.0473(14) 0.0481(14) 0.0545(13) -0.0009(11) 0.0122(12) -0.0124(12)
C6 0.0383(10) 0.0381(13) 0.0613(14) 0.0022(12) 0.0215(11) -0.0070(10)
C32 0.0443(13) 0.0369(12) 0.0678(14) -0.0119(10) 0.0269(12) -0.0028(11)
B2 0.0324(6) 0.0403(7) 0.0413(7) -0.0095(6) 0.0185(5) -0.0062(6)
C58 0.0660(15) 0.0377(12) 0.0504(14) -0.0082(11) 0.0227(12) -0.0109(11)
C29 0.0464(9) 0.0413(9) 0.0427(9) -0.0079(8) 0.0014(8) 0.0028(8)
C17 0.0638(8) 0.0536(8) 0.0451(8) 0.0059(7) 0.0078(7) -0.0127(7)
C30 0.0450(9) 0.0436(9) 0.0444(9) -0.0074(8) -0.0006(8) 0.0026(8)
B1 0.0274(6) 0.0303(6) 0.0410(6) -0.0034(6) 0.0120(5) -0.0023(6)
C42 0.0611(15) 0.0651(14) 0.0416(12) -0.0136(11) 0.0203(12) -0.0122(14)
C27 0.0487(12) 0.0455(15) 0.1006(18) 0.0058(15) 0.0273(12) -0.0035(12)
C23 0.0801(15) 0.0577(15) 0.0428(14) -0.0009(12) 0.0079(14) 0.0049(13)
C20 0.0635(9) 0.0721(10) 0.0537(9) 0.0087(8) 0.0156(8) -0.0219(9)
C18 0.0704(10) 0.0725(10) 0.0519(9) 0.0119(8) 0.0076(8) -0.0193(9)
C19 0.0712(10) 0.0763(11) 0.0557(10) 0.0114(9) 0.0107(9) -0.0217(9)

loop_
_atom_type_symbol
_atom_type_description
_atom_type_scat_dispersion_real
_atom_type_scat_dispersion_imag
_atom_type_scat_source
C C 0.0181 0.0091 'International Tables Vol C Tables 4.2.6.8 and 6.1.1.4'
H H 0.0000 0.0000 'International Tables Vol C Tables 4.2.6.8 and 6.1.1.4'
B B 0.0090 0.0039 'International Tables Vol C Tables 4.2.6.8 and 6.1.1.4'
N N 0.0311 0.0180 'International Tables Vol C Tables 4.2.6.8 and 6.1.1.4'
O O 0.0492 0.0322 'International Tables Vol C Tables 4.2.6.8 and 6.1.1.4'
Ti Ti 0.2191 1.8069 'International Tables Vol C Tables 4.2.6.8 and 6.1.1.4'

loop_
_geom_angle_atom_site_label_1
_geom_angle_atom_site_label_2
_geom_angle_atom_site_label_3
_geom_angle
_geom_angle_site_symmetry_1
_geom_angle_site_symmetry_3
_geom_angle_publ_flag
O3 Ti2 O4 98.30(8) . . ?
O3 Ti2 N10 87.32(8) . . ?
O3 Ti2 N14 166.72(9) . . ?
O3 Ti2 N12 96.46(9) . . ?
O4 Ti2 N10 84.14(8) . . ?
O4 Ti2 N14 84.39(8) . . ?
O4 Ti2 N12 162.29(8) . . ?
N2 Ti2 O3 96.83(9) . . ?
N2 Ti2 O4 92.24(9) . . ?
N2 Ti2 N10 174.86(9) . . ?
N2 Ti2 N14 96.05(10) . . ?
N2 Ti2 N12 95.67(10) . . ?
N14 Ti2 N10 80.00(9) . . ?
N12 Ti2 N10 86.84(9) . . ?
N12 Ti2 N14 79.05(9) . . ?
O1 Ti1 O2 97.36(9) . . ?
O1 Ti1 N4 84.64(8) . . ?
O1 Ti1 N6 164.89(9) . . ?
O1 Ti1 N8 96.51(9) . . ?
O2 Ti1 N4 85.96(8) . . ?
O2 Ti1 N6 83.87(8) . . ?
O2 Ti1 N8 162.24(9) . . ?
N1 Ti1 O1 101.84(10) . . ?
N1 Ti1 O2 95.15(9) . . ?
N1 Ti1 N4 173.21(9) . . ?
N1 Ti1 N6 93.02(9) . . ?
N1 Ti1 N8 92.82(10) . . ?
N6 Ti1 N4 80.42(8) . . ?
N8 Ti1 N4 84.33(9) . . ?
N8 Ti1 N6 79.88(9) . . ?
C47 O3 Ti2 150.18(18) . . ?
C59 O4 Ti2 126.82(16) . . ?
C62 O4 Ti2 121.85(15) . . ?
C62 O4 C59 109.33(19) . . ?
C16 O1 Ti1 166.3(2) . . ?
C31 O2 Ti1 121.93(17) . . ?
C28 O2 Ti1 128.06(17) . . ?
C28 O2 C31 108.5(2) . . ?
N3 N4 Ti1 118.62(16) . . ?
C4 N4 Ti1 134.58(18) . . ?
C4 N4 N3 106.1(2) . . ?
N4 N3 B1 120.2(2) . . ?
C2 N3 N4 110.4(2) . . ?
C2 N3 B1 129.4(2) . . ?
N2 N1 Ti1 171.25(19) . . ?
N9 N10 Ti2 118.12(18) . . ?
C35 N10 Ti2 135.4(2) . . ?
C35 N10 N9 106.5(2) . . ?
N1 N2 Ti2 179.2(2) . . ?
N13 N14 Ti2 118.95(18) . . ?
C45 N14 Ti2 133.7(2) . . ?
C45 N14 N13 107.0(2) . . ?
N8 N7 B1 119.7(2) . . ?
C12 N7 N8 110.0(2) . . ?
C12 N7 B1 130.0(2) . . ?
N5 N6 Ti1 119.41(18) . . ?
C9 N6 Ti1 133.18(19) . . ?
C9 N6 N5 106.6(2) . . ?
N11 N12 Ti2 120.19(17) . . ?
C40 N12 Ti2 131.74(19) . . ?
C40 N12 N11 106.4(2) . . ?
N12 N11 B2 119.8(2) . . ?
C38 N11 N12 110.2(2) . . ?
C38 N11 B2 129.6(3) . . ?
N10 N9 B2 120.2(2) . . ?
C33 N9 N10 109.9(3) . . ?
C33 N9 B2 129.9(3) . . ?
N7 N8 Ti1 120.79(17) . . ?
C14 N8 Ti1 131.12(19) . . ?
C14 N8 N7 106.3(2) . . ?
N6 N5 B1 120.7(2) . . ?
C7 N5 N6 110.2(2) . . ?
C7 N5 B1 129.1(2) . . ?
N14 N13 B2 121.4(2) . . ?
C43 N13 N14 109.3(3) . . ?
C43 N13 B2 129.4(3) . . ?
N4 C4 C3 110.1(2) . . ?
N4 C4 C5 122.7(2) . . ?
C3 C4 C5 127.3(3) . . ?
O3 C47 C48 119.5(2) . . ?
O3 C47 C52 121.6(3) . . ?
C48 C47 C52 118.9(3) . . ?
N6 C9 C10 123.0(2) . . ?
N6 C9 C8 109.8(3) . . ?
C8 C9 C10 127.3(3) . . ?
C4 C3 H3 127.1 . . ?
C2 C3 C4 105.8(2) . . ?
C2 C3 H3 127.1 . . ?
C47 C48 C53 121.1(3) . . ?
C49 C48 C47 119.3(3) . . ?
C49 C48 C53 119.6(3) . . ?
C48 C53 H53 108.0 . . ?
C48 C53 C54 111.1(3) . . ?
C48 C53 C55 111.5(3) . . ?
C54 C53 H53 108.0 . . ?
C55 C53 H53 108.0 . . ?
C55 C53 C54 110.1(3) . . ?
N3 C2 C3 107.6(2) . . ?
N3 C2 C1 122.4(2) . . ?
C3 C2 C1 130.0(3) . . ?
N14 C45 C46 123.3(3) . . ?
N14 C45 C44 109.4(3) . . ?
C44 C45 C46 127.4(3) . . ?
N10 C35 C34 109.7(3) . . ?
N10 C35 C36 123.3(3) . . ?
C34 C35 C36 127.1(3) . . ?
N8 C14 C13 110.1(3) . . ?
N8 C14 C15 121.7(3) . . ?
C13 C14 C15 128.1(3) . . ?
N11 C38 C39 107.5(3) . . ?
N11 C38 C37 122.7(3) . . ?
C39 C38 C37 129.8(3) . . ?
N12 C40 C41 121.9(3) . . ?
N12 C40 C39 109.8(3) . . ?
C39 C40 C41 128.3(3) . . ?
C47 C52 C56 120.9(3) . . ?
C51 C52 C47 118.5(3) . . ?
C51 C52 C56 120.5(3) . . ?
O4 C59 H59A 110.6 . . ?
O4 C59 H59B 110.6 . . ?
O4 C59 C60 105.8(2) . . ?
H59A C59 H59B 108.7 . . ?
C60 C59 H59A 110.6 . . ?
C60 C59 H59B 110.6 . . ?
O4 C62 H62A 110.8 . . ?
O4 C62 H62B 110.8 . . ?
O4 C62 C61 104.6(2) . . ?
H62A C62 H62B 108.9 . . ?
C61 C62 H62A 110.8 . . ?
C61 C62 H62B 110.8 . . ?
C45 C46 H46A 109.5 . . ?
C45 C46 H46B 109.5 . . ?
C45 C46 H46C 109.5 . . ?
H46A C46 H46B 109.5 . . ?
H46A C46 H46C 109.5 . . ?
H46B C46 H46C 109.5 . . ?
C9 C10 H10A 109.5 . . ?
C9 C10 H10B 109.5 . . ?
C9 C10 H10C 109.5 . . ?
H10A C10 H10B 109.5 . . ?
H10A C10 H10C 109.5 . . ?
H10B C10 H10C 109.5 . . ?
N9 C33 C34 107.9(3) . . ?
N9 C33 C32 122.3(3) . . ?
C34 C33 C32 129.8(3) . . ?
C40 C41 H41A 109.5 . . ?
C40 C41 H41B 109.5 . . ?
C40 C41 H41C 109.5 . . ?
H41A C41 H41B 109.5 . . ?
H41A C41 H41C 109.5 . . ?
H41B C41 H41C 109.5 . . ?
O1 C16 C21 120.5(3) . . ?
O1 C16 C17 119.8(3) . . ?
C21 C16 C17 119.7(3) . . ?
N7 C12 C13 107.6(3) . . ?
N7 C12 C11 123.1(3) . . ?
C13 C12 C11 129.3(3) . . ?
C38 C39 C40 106.2(3) . . ?
C38 C39 H39 126.9 . . ?
C40 C39 H39 126.9 . . ?
C4 C5 H5A 109.5 . . ?
C4 C5 H5B 109.5 . . ?
C4 C5 H5C 109.5 . . ?
H5A C5 H5B 109.5 . . ?
H5A C5 H5C 109.5 . . ?
H5B C5 H5C 109.5 . . ?
C48 C49 H49 119.3 . . ?
C50 C49 C48 121.4(3) . . ?
C50 C49 H49 119.3 . . ?
N5 C7 C8 107.5(3) . . ?
N5 C7 C6 122.6(3) . . ?
C8 C7 C6 129.9(3) . . ?
C9 C8 H8 127.0 . . ?
C7 C8 C9 105.9(3) . . ?
C7 C8 H8 127.0 . . ?
C14 C13 H13 127.0 . . ?
C12 C13 C14 105.9(3) . . ?
C12 C13 H13 127.0 . . ?
C35 C34 H34 127.0 . . ?
C33 C34 C35 106.0(3) . . ?
C33 C34 H34 127.0 . . ?
C14 C15 H15A 109.5 . . ?
C14 C15 H15B 109.5 . . ?
C14 C15 H15C 109.5 . . ?
H15A C15 H15B 109.5 . . ?
H15A C15 H15C 109.5 . . ?
H15B C15 H15C 109.5 . . ?
C53 C54 H54A 109.5 . . ?
C53 C54 H54B 109.5 . . ?
C53 C54 H54C 109.5 . . ?
H54A C54 H54B 109.5 . . ?
H54A C54 H54C 109.5 . . ?
H54B C54 H54C 109.5 . . ?
C49 C50 H50 120.4 . . ?
C49 C50 C51 119.1(3) . . ?
C51 C50 H50 120.4 . . ?
O2 C31 H31A 110.4 . . ?
O2 C31 H31B 110.4 . . ?
O2 C31 C30 106.5(3) . . ?
H31A C31 H31B 108.6 . . ?
C30 C31 H31A 110.4 . . ?
C30 C31 H31B 110.4 . . ?
C59 C60 H60A 111.2 . . ?
C59 C60 H60B 111.2 . . ?
H60A C60 H60B 109.1 . . ?
C61 C60 C59 102.8(2) . . ?
C61 C60 H60A 111.2 . . ?
C61 C60 H60B 111.2 . . ?
C62 C61 H61A 111.3 . . ?
C62 C61 H61B 111.3 . . ?
C60 C61 C62 102.4(2) . . ?
C60 C61 H61A 111.3 . . ?
C60 C61 H61B 111.3 . . ?
H61A C61 H61B 109.2 . . ?
C35 C36 H36A 109.5 . . ?
C35 C36 H36B 109.5 . . ?
C35 C36 H36C 109.5 . . ?
H36A C36 H36B 109.5 . . ?
H36A C36 H36C 109.5 . . ?
H36B C36 H36C 109.5 . . ?
C2 C1 H1A 109.5 . . ?
C2 C1 H1B 109.5 . . ?
C2 C1 H1C 109.5 . . ?
H1A C1 H1B 109.5 . . ?
H1A C1 H1C 109.5 . . ?
H1B C1 H1C 109.5 . . ?
C52 C56 H56 107.3 . . ?
C52 C56 C57 110.1(3) . . ?
C52 C56 C58 114.3(3) . . ?
C57 C56 H56 107.3 . . ?
C58 C56 H56 107.3 . . ?
C58 C56 C57 110.2(3) . . ?
C21 C25 H25 107.9 . . ?
C21 C25 C26 110.4(3) . . ?
C21 C25 C27 113.5(3) . . ?
C26 C25 H25 107.9 . . ?
C27 C25 H25 107.9 . . ?
C27 C25 C26 109.1(3) . . ?
O2 C28 H28A 111.0 . . ?
O2 C28 H28B 111.0 . . ?
O2 C28 C29 103.9(3) . . ?
H28A C28 H28B 109.0 . . ?
C29 C28 H28A 111.0 . . ?
C29 C28 H28B 111.0 . . ?
N13 C43 C44 108.1(3) . . ?
N13 C43 C42 122.8(3) . . ?
C44 C43 C42 129.2(3) . . ?
C45 C44 H44 126.9 . . ?
C43 C44 C45 106.3(3) . . ?
C43 C44 H44 126.9 . . ?
H24A C24 H24B 109.5 . . ?
H24A C24 H24C 109.5 . . ?
H24B C24 H24C 109.5 . . ?
C22 C24 H24A 109.5 . . ?
C22 C24 H24B 109.5 . . ?
C22 C24 H24C 109.5 . . ?
C38 C37 H37A 109.5 . . ?
C38 C37 H37B 109.5 . . ?
C38 C37 H37C 109.5 . . ?
H37A C37 H37B 109.5 . . ?
H37A C37 H37C 109.5 . . ?
H37B C37 H37C 109.5 . . ?
C53 C55 H55A 109.5 . . ?
C53 C55 H55B 109.5 . . ?
C53 C55 H55C 109.5 . . ?
H55A C55 H55B 109.5 . . ?
H55A C55 H55C 109.5 . . ?
H55B C55 H55C 109.5 . . ?
C16 C21 C25 120.1(3) . . ?
C20 C21 C16 117.4(4) . . ?
C20 C21 C25 122.2(3) . . ?
C12 C11 H11A 109.5 . . ?
C12 C11 H11B 109.5 . . ?
C12 C11 H11C 109.5 . . ?
H11A C11 H11B 109.5 . . ?
H11A C11 H11C 109.5 . . ?
H11B C11 H11C 109.5 . . ?
C52 C51 H51 118.9 . . ?
C50 C51 C52 122.3(3) . . ?
C50 C51 H51 118.9 . . ?
C56 C57 H57A 109.5 . . ?
C56 C57 H57B 109.5 . . ?
C56 C57 H57C 109.5 . . ?
H57A C57 H57B 109.5 . . ?
H57A C57 H57C 109.5 . . ?
H57B C57 H57C 109.5 . . ?
C24 C22 H22 107.4 . . ?
C17 C22 C24 112.5(3) . . ?
C17 C22 H22 107.4 . . ?
C17 C22 C23 112.1(3) . . ?
C23 C22 C24 109.9(3) . . ?
C23 C22 H22 107.4 . . ?
C25 C26 H26A 109.5 . . ?
C25 C26 H26B 109.5 . . ?
C25 C26 H26C 109.5 . . ?
H26A C26 H26B 109.5 . . ?
H26A C26 H26C 109.5 . . ?
H26B C26 H26C 109.5 . . ?
C7 C6 H6A 109.5 . . ?
C7 C6 H6B 109.5 . . ?
C7 C6 H6C 109.5 . . ?
H6A C6 H6B 109.5 . . ?
H6A C6 H6C 109.5 . . ?
H6B C6 H6C 109.5 . . ?
C33 C32 H32A 109.5 . . ?
C33 C32 H32B 109.5 . . ?
C33 C32 H32C 109.5 . . ?
H32A C32 H32B 109.5 . . ?
H32A C32 H32C 109.5 . . ?
H32B C32 H32C 109.5 . . ?
N11 B2 H2 109.8 . . ?
N9 B2 N11 110.2(3) . . ?
N9 B2 N13 108.9(2) . . ?
N9 B2 H2 109.8 . . ?
N13 B2 N11 108.3(3) . . ?
N13 B2 H2 109.8 . . ?
C56 C58 H58A 109.5 . . ?
C56 C58 H58B 109.5 . . ?
C56 C58 H58C 109.5 . . ?
H58A C58 H58B 109.5 . . ?
H58A C58 H58C 109.5 . . ?
H58B C58 H58C 109.5 . . ?
C28 C29 H29A 111.4 . . ?
C28 C29 H29B 111.4 . . ?
C28 C29 C30 101.7(3) . . ?
H29A C29 H29B 109.3 . . ?
C30 C29 H29A 111.4 . . ?
C30 C29 H29B 111.4 . . ?
C16 C17 C22 122.2(3) . . ?
C18 C17 C16 120.5(4) . . ?
C18 C17 C22 116.4(4) . . ?
C31 C30 C29 103.9(3) . . ?
C31 C30 H30A 111.0 . . ?
C31 C30 H30B 111.0 . . ?
C29 C30 H30A 111.0 . . ?
C29 C30 H30B 111.0 . . ?
H30A C30 H30B 109.0 . . ?
N3 B1 N7 109.8(2) . . ?
N3 B1 H1 110.0 . . ?
N7 B1 H1 110.0 . . ?
N5 B1 N3 108.1(2) . . ?
N5 B1 N7 108.8(2) . . ?
N5 B1 H1 110.0 . . ?
C43 C42 H42A 109.5 . . ?
C43 C42 H42B 109.5 . . ?
C43 C42 H42C 109.5 . . ?
H42A C42 H42B 109.5 . . ?
H42A C42 H42C 109.5 . . ?
H42B C42 H42C 109.5 . . ?
C25 C27 H27A 109.5 . . ?
C25 C27 H27B 109.5 . . ?
C25 C27 H27C 109.5 . . ?
H27A C27 H27B 109.5 . . ?
H27A C27 H27C 109.5 . . ?
H27B C27 H27C 109.5 . . ?
C22 C23 H23A 109.5 . . ?
C22 C23 H23B 109.5 . . ?
C22 C23 H23C 109.5 . . ?
H23A C23 H23B 109.5 . . ?
H23A C23 H23C 109.5 . . ?
H23B C23 H23C 109.5 . . ?
C21 C20 H20 118.9 . . ?
C21 C20 C19 122.1(4) . . ?
C19 C20 H20 118.9 . . ?
C17 C18 H18 119.8 . . ?
C19 C18 C17 120.4(4) . . ?
C19 C18 H18 119.8 . . ?
C20 C19 H19 120.6 . . ?
C18 C19 C20 118.7(4) . . ?
C18 C19 H19 120.6 . . ?

loop_
_geom_bond_atom_site_label_1
_geom_bond_atom_site_label_2
_geom_bond_distance
_geom_bond_site_symmetry_2
_geom_bond_publ_flag
Ti2 O3 1.9523(19) . ?
Ti2 O4 2.1807(18) . ?
Ti2 N10 2.337(2) . ?
Ti2 N2 1.805(2) . ?
Ti2 N14 2.250(2) . ?
Ti2 N12 2.183(2) . ?
Ti1 O1 1.940(2) . ?
Ti1 O2 2.176(2) . ?
Ti1 N4 2.321(2) . ?
Ti1 N1 1.803(2) . ?
Ti1 N6 2.269(2) . ?
Ti1 N8 2.177(2) . ?
O3 C47 1.334(3) . ?
O4 C59 1.464(3) . ?
O4 C62 1.453(3) . ?
O1 C16 1.311(4) . ?
O2 C31 1.459(4) . ?
O2 C28 1.456(4) . ?
N4 N3 1.372(3) . ?
N4 C4 1.340(4) . ?
N3 C2 1.350(4) . ?
N3 B1 1.535(4) . ?
N1 N2 1.246(3) . ?
N10 N9 1.376(4) . ?
N10 C35 1.341(4) . ?
N14 N13 1.374(4) . ?
N14 C45 1.346(4) . ?
N7 N8 1.372(3) . ?
N7 C12 1.354(4) . ?
N7 B1 1.548(4) . ?
N6 N5 1.372(3) . ?
N6 C9 1.341(4) . ?
N12 N11 1.372(3) . ?
N12 C40 1.342(4) . ?
N11 C38 1.350(4) . ?
N11 B2 1.543(4) . ?
N9 C33 1.354(4) . ?
N9 B2 1.534(5) . ?
N8 C14 1.339(4) . ?
N5 C7 1.354(4) . ?
N5 B1 1.532(4) . ?
N13 C43 1.359(4) . ?
N13 B2 1.538(4) . ?
C4 C3 1.401(4) . ?
C4 C5 1.492(4) . ?
C47 C48 1.416(4) . ?
C47 C52 1.426(4) . ?
C9 C10 1.493(4) . ?
C9 C8 1.402(4) . ?
C3 H3 0.9500 . ?
C3 C2 1.377(4) . ?
C48 C53 1.515(4) . ?
C48 C49 1.400(4) . ?
C53 H53 1.0000 . ?
C53 C54 1.531(4) . ?
C53 C55 1.526(4) . ?
C2 C1 1.500(4) . ?
C45 C46 1.488(5) . ?
C45 C44 1.397(4) . ?
C35 C34 1.405(4) . ?
C35 C36 1.481(5) . ?
C14 C13 1.393(4) . ?
C14 C15 1.498(4) . ?
C38 C39 1.378(4) . ?
C38 C37 1.494(4) . ?
C40 C41 1.486(4) . ?
C40 C39 1.393(4) . ?
C52 C56 1.516(5) . ?
C52 C51 1.392(5) . ?
C59 H59A 0.9900 . ?
C59 H59B 0.9900 . ?
C59 C60 1.517(4) . ?
C62 H62A 0.9900 . ?
C62 H62B 0.9900 . ?
C62 C61 1.520(4) . ?
C46 H46A 0.9800 . ?
C46 H46B 0.9800 . ?
C46 H46C 0.9800 . ?
C10 H10A 0.9800 . ?
C10 H10B 0.9800 . ?
C10 H10C 0.9800 . ?
C33 C34 1.372(5) . ?
C33 C32 1.498(4) . ?
C41 H41A 0.9800 . ?
C41 H41B 0.9800 . ?
C41 H41C 0.9800 . ?
C16 C21 1.419(5) . ?
C16 C17 1.424(5) . ?
C12 C13 1.378(4) . ?
C12 C11 1.492(4) . ?
C39 H39 0.9500 . ?
C5 H5A 0.9800 . ?
C5 H5B 0.9800 . ?
C5 H5C 0.9800 . ?
C49 H49 0.9500 . ?
C49 C50 1.378(4) . ?
C7 C8 1.381(4) . ?
C7 C6 1.494(4) . ?
C8 H8 0.9500 . ?
C13 H13 0.9500 . ?
C34 H34 0.9500 . ?
C15 H15A 0.9800 . ?
C15 H15B 0.9800 . ?
C15 H15C 0.9800 . ?
C54 H54A 0.9800 . ?
C54 H54B 0.9800 . ?
C54 H54C 0.9800 . ?
C50 H50 0.9500 . ?
C50 C51 1.381(5) . ?
C31 H31A 0.9900 . ?
C31 H31B 0.9900 . ?
C31 C30 1.509(4) . ?
C60 H60A 0.9900 . ?
C60 H60B 0.9900 . ?
C60 C61 1.512(4) . ?
C61 H61A 0.9900 . ?
C61 H61B 0.9900 . ?
C36 H36A 0.9800 . ?
C36 H36B 0.9800 . ?
C36 H36C 0.9800 . ?
C1 H1A 0.9800 . ?
C1 H1B 0.9800 . ?
C1 H1C 0.9800 . ?
C56 H56 1.0000 . ?
C56 C57 1.530(5) . ?
C56 C58 1.523(5) . ?
C25 H25 1.0000 . ?
C25 C21 1.501(5) . ?
C25 C26 1.523(5) . ?
C25 C27 1.521(5) . ?
C28 H28A 0.9900 . ?
C28 H28B 0.9900 . ?
C28 C29 1.509(4) . ?
C43 C44 1.374(5) . ?
C43 C42 1.492(5) . ?
C44 H44 0.9500 . ?
C24 H24A 0.9800 . ?
C24 H24B 0.9800 . ?
C24 H24C 0.9800 . ?
C24 C22 1.532(5) . ?
C37 H37A 0.9800 . ?
C37 H37B 0.9800 . ?
C37 H37C 0.9800 . ?
C55 H55A 0.9800 . ?
C55 H55B 0.9800 . ?
C55 H55C 0.9800 . ?
C21 C20 1.399(5) . ?
C11 H11A 0.9800 . ?
C11 H11B 0.9800 . ?
C11 H11C 0.9800 . ?
C51 H51 0.9500 . ?
C57 H57A 0.9800 . ?
C57 H57B 0.9800 . ?
C57 H57C 0.9800 . ?
C22 H22 1.0000 . ?
C22 C17 1.493(6) . ?
C22 C23 1.529(6) . ?
C26 H26A 0.9800 . ?
C26 H26B 0.9800 . ?
C26 H26C 0.9800 . ?
C6 H6A 0.9800 . ?
C6 H6B 0.9800 . ?
C6 H6C 0.9800 . ?
C32 H32A 0.9800 . ?
C32 H32B 0.9800 . ?
C32 H32C 0.9800 . ?
B2 H2 1.0000 . ?
C58 H58A 0.9800 . ?
C58 H58B 0.9800 . ?
C58 H58C 0.9800 . ?
C29 H29A 0.9900 . ?
C29 H29B 0.9900 . ?
C29 C30 1.528(5) . ?
C17 C18 1.385(6) . ?
C30 H30A 0.9900 . ?
C30 H30B 0.9900 . ?
B1 H1 1.0000 . ?
C42 H42A 0.9800 . ?
C42 H42B 0.9800 . ?
C42 H42C 0.9800 . ?
C27 H27A 0.9800 . ?
C27 H27B 0.9800 . ?
C27 H27C 0.9800 . ?
C23 H23A 0.9800 . ?
C23 H23B 0.9800 . ?
C23 H23C 0.9800 . ?
C20 H20 0.9500 . ?
C20 C19 1.428(6) . ?
C18 H18 0.9500 . ?
C18 C19 1.380(6) . ?
C19 H19 0.9500 . ?

loop_
_geom_torsion_atom_site_label_1
_geom_torsion_atom_site_label_2
_geom_torsion_atom_site_label_3
_geom_torsion_atom_site_label_4
_geom_torsion
_geom_torsion_site_symmetry_1
_geom_torsion_site_symmetry_2
_geom_torsion_site_symmetry_3
_geom_torsion_site_symmetry_4
_geom_torsion_publ_flag
Ti2 O3 C47 C48 112.6(4) . . . . ?
Ti2 O3 C47 C52 -68.0(5) . . . . ?
Ti2 O4 C59 C60 158.54(19) . . . . ?
Ti2 O4 C62 C61 176.34(18) . . . . ?
Ti2 N10 N9 C33 179.50(18) . . . . ?
Ti2 N10 N9 B2 1.4(3) . . . . ?
Ti2 N10 C35 C34 -179.2(2) . . . . ?
Ti2 N10 C35 C36 1.6(5) . . . . ?
Ti2 N14 N13 C43 174.4(2) . . . . ?
Ti2 N14 N13 B2 -5.1(3) . . . . ?
Ti2 N14 C45 C46 6.5(5) . . . . ?
Ti2 N14 C45 C44 -173.9(2) . . . . ?
Ti2 N12 N11 C38 165.8(2) . . . . ?
Ti2 N12 N11 B2 -20.4(4) . . . . ?
Ti2 N12 C40 C41 14.5(5) . . . . ?
Ti2 N12 C40 C39 -163.9(2) . . . . ?
Ti1 O1 C16 C21 -110.7(9) . . . . ?
Ti1 O1 C16 C17 71.6(10) . . . . ?
Ti1 O2 C31 C30 -174.0(2) . . . . ?
Ti1 O2 C28 C29 -164.8(2) . . . . ?
Ti1 N4 N3 C2 170.66(18) . . . . ?
Ti1 N4 N3 B1 -9.9(3) . . . . ?
Ti1 N4 C4 C3 -169.1(2) . . . . ?
Ti1 N4 C4 C5 11.2(4) . . . . ?
Ti1 N6 N5 C7 170.69(18) . . . . ?
Ti1 N6 N5 B1 -9.8(3) . . . . ?
Ti1 N6 C9 C10 9.4(4) . . . . ?
Ti1 N6 C9 C8 -169.5(2) . . . . ?
Ti1 N8 C14 C13 -164.1(2) . . . . ?
Ti1 N8 C14 C15 13.7(4) . . . . ?
O3 C47 C48 C53 6.5(4) . . . . ?
O3 C47 C48 C49 -173.0(3) . . . . ?
O3 C47 C52 C56 -10.0(4) . . . . ?
O3 C47 C52 C51 173.1(3) . . . . ?
O4 C59 C60 C61 27.4(3) . . . . ?
O4 C62 C61 C60 35.3(3) . . . . ?
O1 C16 C21 C25 -0.7(5) . . . . ?
O1 C16 C21 C20 -174.0(4) . . . . ?
O1 C16 C17 C22 -2.2(6) . . . . ?
O1 C16 C17 C18 166.4(4) . . . . ?
O2 C31 C30 C29 -17.8(4) . . . . ?
O2 C28 C29 C30 -39.1(3) . . . . ?
N4 N3 C2 C3 1.0(3) . . . . ?
N4 N3 C2 C1 -177.5(3) . . . . ?
N4 N3 B1 N7 -50.9(3) . . . . ?
N4 N3 B1 N5 67.6(3) . . . . ?
N4 C4 C3 C2 -0.1(3) . . . . ?
N3 N4 C4 C3 0.7(3) . . . . ?
N3 N4 C4 C5 -179.1(3) . . . . ?
N10 N9 C33 C34 -0.3(3) . . . . ?
N10 N9 C33 C32 -179.4(3) . . . . ?
N10 N9 B2 N11 -58.8(3) . . . . ?
N10 N9 B2 N13 59.8(3) . . . . ?
N10 C35 C34 C33 -0.1(3) . . . . ?
N14 N13 C43 C44 0.8(4) . . . . ?
N14 N13 C43 C42 -179.7(3) . . . . ?
N14 N13 B2 N11 60.7(3) . . . . ?
N14 N13 B2 N9 -59.2(3) . . . . ?
N14 C45 C44 C43 1.0(4) . . . . ?
N7 N8 C14 C13 0.5(3) . . . . ?
N7 N8 C14 C15 178.3(3) . . . . ?
N7 C12 C13 C14 -0.8(3) . . . . ?
N6 N5 C7 C8 0.7(3) . . . . ?
N6 N5 C7 C6 -179.9(3) . . . . ?
N6 N5 B1 N3 -56.0(3) . . . . ?
N6 N5 B1 N7 63.2(3) . . . . ?
N6 C9 C8 C7 1.0(3) . . . . ?
N12 N11 C38 C39 0.8(4) . . . . ?
N12 N11 C38 C37 -178.2(3) . . . . ?
N12 N11 B2 N9 72.8(4) . . . . ?
N12 N11 B2 N13 -46.3(4) . . . . ?
N12 C40 C39 C38 -0.3(4) . . . . ?
N11 N12 C40 C41 179.2(3) . . . . ?
N11 N12 C40 C39 0.8(4) . . . . ?
N11 C38 C39 C40 -0.3(4) . . . . ?
N9 N10 C35 C34 -0.1(3) . . . . ?
N9 N10 C35 C36 -179.3(3) . . . . ?
N9 C33 C34 C35 0.2(3) . . . . ?
N8 N7 C12 C13 1.1(3) . . . . ?
N8 N7 C12 C11 -178.7(3) . . . . ?
N8 N7 B1 N3 71.8(3) . . . . ?
N8 N7 B1 N5 -46.4(3) . . . . ?
N8 C14 C13 C12 0.1(4) . . . . ?
N5 N6 C9 C10 178.4(3) . . . . ?
N5 N6 C9 C8 -0.6(3) . . . . ?
N5 C7 C8 C9 -1.0(3) . . . . ?
N13 N14 C45 C46 179.9(3) . . . . ?
N13 N14 C45 C44 -0.5(3) . . . . ?
N13 C43 C44 C45 -1.0(4) . . . . ?
C4 N4 N3 C2 -1.0(3) . . . . ?
C4 N4 N3 B1 178.4(2) . . . . ?
C4 C3 C2 N3 -0.6(3) . . . . ?
C4 C3 C2 C1 177.8(3) . . . . ?
C47 C48 C53 C54 121.2(3) . . . . ?
C47 C48 C53 C55 -115.7(3) . . . . ?
C47 C48 C49 C50 -2.3(5) . . . . ?
C47 C52 C56 C57 -97.9(3) . . . . ?
C47 C52 C56 C58 137.5(3) . . . . ?
C47 C52 C51 C50 2.3(5) . . . . ?
C9 N6 N5 C7 -0.1(3) . . . . ?
C9 N6 N5 B1 179.5(2) . . . . ?
C48 C47 C52 C56 169.4(3) . . . . ?
C48 C47 C52 C51 -7.5(4) . . . . ?
C48 C49 C50 C51 -3.1(5) . . . . ?
C53 C48 C49 C50 178.1(3) . . . . ?
C2 N3 B1 N7 128.3(3) . . . . ?
C2 N3 B1 N5 -113.1(3) . . . . ?
C45 N14 N13 C43 -0.2(3) . . . . ?
C45 N14 N13 B2 -179.6(3) . . . . ?
C35 N10 N9 C33 0.2(3) . . . . ?
C35 N10 N9 B2 -177.9(2) . . . . ?
C38 N11 B2 N9 -114.7(4) . . . . ?
C38 N11 B2 N13 126.2(3) . . . . ?
C40 N12 N11 C38 -1.0(4) . . . . ?
C40 N12 N11 B2 172.8(3) . . . . ?
C52 C47 C48 C53 -172.9(3) . . . . ?
C52 C47 C48 C49 7.6(4) . . . . ?
C59 O4 C62 C61 -18.7(3) . . . . ?
C59 C60 C61 C62 -38.1(3) . . . . ?
C62 O4 C59 C60 -5.4(3) . . . . ?
C46 C45 C44 C43 -179.4(3) . . . . ?
C10 C9 C8 C7 -177.9(3) . . . . ?
C33 N9 B2 N11 123.5(3) . . . . ?
C33 N9 B2 N13 -117.9(3) . . . . ?
C41 C40 C39 C38 -178.6(3) . . . . ?
C16 C21 C20 C19 5.3(7) . . . . ?
C16 C17 C18 C19 9.9(7) . . . . ?
C12 N7 N8 Ti1 165.5(2) . . . . ?
C12 N7 N8 C14 -1.0(3) . . . . ?
C12 N7 B1 N3 -115.5(3) . . . . ?
C12 N7 B1 N5 126.4(3) . . . . ?
C5 C4 C3 C2 179.7(3) . . . . ?
C49 C48 C53 C54 -59.2(4) . . . . ?
C49 C48 C53 C55 63.9(4) . . . . ?
C49 C50 C51 C52 3.1(5) . . . . ?
C7 N5 B1 N3 123.4(3) . . . . ?
C7 N5 B1 N7 -117.4(3) . . . . ?
C15 C14 C13 C12 -177.4(3) . . . . ?
C31 O2 C28 C29 29.2(3) . . . . ?
C36 C35 C34 C33 179.1(3) . . . . ?
C56 C52 C51 C50 -174.7(3) . . . . ?
C25 C21 C20 C19 -167.9(4) . . . . ?
C28 O2 C31 C30 -6.9(3) . . . . ?
C28 C29 C30 C31 34.7(4) . . . . ?
C43 N13 B2 N11 -118.6(3) . . . . ?
C43 N13 B2 N9 121.5(3) . . . . ?
C24 C22 C17 C16 -137.5(4) . . . . ?
C24 C22 C17 C18 53.5(5) . . . . ?
C37 C38 C39 C40 178.6(4) . . . . ?
C21 C16 C17 C22 -179.9(4) . . . . ?
C21 C16 C17 C18 -11.3(6) . . . . ?
C21 C20 C19 C18 -6.8(8) . . . . ?
C11 C12 C13 C14 179.0(3) . . . . ?
C51 C52 C56 C57 79.1(4) . . . . ?
C51 C52 C56 C58 -45.6(4) . . . . ?
C22 C17 C18 C19 179.1(4) . . . . ?
C26 C25 C21 C16 -86.8(4) . . . . ?
C26 C25 C21 C20 86.2(5) . . . . ?
C6 C7 C8 C9 179.7(3) . . . . ?
C32 C33 C34 C35 179.3(3) . . . . ?
B2 N11 C38 C39 -172.2(3) . . . . ?
B2 N11 C38 C37 8.8(5) . . . . ?
B2 N9 C33 C34 177.6(3) . . . . ?
B2 N9 C33 C32 -1.6(5) . . . . ?
B2 N13 C43 C44 -179.9(3) . . . . ?
B2 N13 C43 C42 -0.3(5) . . . . ?
C17 C16 C21 C25 177.0(4) . . . . ?
C17 C16 C21 C20 3.7(6) . . . . ?
C17 C18 C19 C20 -1.0(8) . . . . ?
B1 N3 C2 C3 -178.3(3) . . . . ?
B1 N3 C2 C1 3.2(5) . . . . ?
B1 N7 N8 Ti1 -20.4(3) . . . . ?
B1 N7 N8 C14 173.0(2) . . . . ?
B1 N7 C12 C13 -172.2(3) . . . . ?
B1 N7 C12 C11 8.0(5) . . . . ?
B1 N5 C7 C8 -178.8(3) . . . . ?
B1 N5 C7 C6 0.6(5) . . . . ?
C42 C43 C44 C45 179.5(3) . . . . ?
C27 C25 C21 C16 150.3(4) . . . . ?
C27 C25 C21 C20 -36.6(5) . . . . ?
C23 C22 C17 C16 98.0(4) . . . . ?
C23 C22 C17 C18 -71.0(5) . . . . ?

loop_
_smtbx_masks_void_nr
_smtbx_masks_void_average_x
_smtbx_masks_void_average_y
_smtbx_masks_void_average_z
_smtbx_masks_void_volume
_smtbx_masks_void_count_electrons
_smtbx_masks_void_content
1 -0.250 -0.338 0.250 884.2 184.7 ?
2 0.250 -0.381 0.750 884.2 184.7 ?
